data_7046595
loop_
_publ_author_name
'Spirkl, S.'
'Grzywa, M.'
'Volkmer, D.'

_publ_section_title
;
 Synthesis and characterization of a flexible metal organic framework
 generated from Mn<sup>III</sup> and the 4,4'-bipyrazolate-ligand.
;
_journal_issue 26
_journal_name_full 'Dalton transactions (Cambridge, England : 2003)'
_journal_page_first 8779
_journal_page_last 8786
_journal_paper_doi 10.1039/c8dt01185k
_journal_volume 47
_journal_year 2018
_chemical_formula_moiety 'C6 H5 Mn N4 O, (C4 H9 N O)'
_chemical_formula_sum 'C10 H14 Mn N5 O2'
_chemical_formula_weight 291.20
_space_group_crystal_system monoclinic
_space_group_IT_number 12
_space_group_name_Hall '-C 2y'
_space_group_name_H-M_alt 'C 1 2/m 1'
_symmetry_space_group_name_Hall '-C 2y'
_symmetry_space_group_name_H-M 'C 1 2/m 1'
_atom_sites_solution_hydrogens geom
_audit_creation_method SHELXL-2016/6
_audit_update_record
;
2018-03-08 deposited with the CCDC.
2018-06-04 downloaded from the CCDC.
;
_cell_angle_alpha 90
_cell_angle_beta 115.41(3)
_cell_angle_gamma 90
_cell_formula_units_Z 4
_cell_length_a 12.911(3)
_cell_length_b 14.712(3)
_cell_length_c 6.6415(13)
_cell_measurement_reflns_used 381
_cell_measurement_temperature 100(2)
_cell_measurement_theta_max 20.0
_cell_measurement_theta_min 3.67
_cell_volume 1139.5(5)
_computing_cell_refinement 'Bruker SAINT'
_computing_data_collection 'Bruker APEX3'
_computing_data_reduction 'Bruker SAINT'
_computing_molecular_graphics 'Diamond 4.4'
_computing_publication_material Word
_computing_structure_refinement 'SHELXL-2016/6 (Sheldrick, 2016)'
_computing_structure_solution 'SHELXT 2014/5 (Sheldrick, 2014)'
_diffrn_ambient_temperature 100(2)
_diffrn_measured_fraction_theta_full 0.901
_diffrn_measured_fraction_theta_max 0.901
_diffrn_measurement_device_type 'Bruker APEX-II CCD'
_diffrn_measurement_method '\f and \w scans'
_diffrn_radiation_type MoK\a
_diffrn_radiation_wavelength 0.71073
_diffrn_reflns_av_R_equivalents 0.1606
_diffrn_reflns_av_unetI/netI 0.1609
_diffrn_reflns_Laue_measured_fraction_full 0.901
_diffrn_reflns_Laue_measured_fraction_max 0.901
_diffrn_reflns_limit_h_max 12
_diffrn_reflns_limit_h_min -12
_diffrn_reflns_limit_k_max 14
_diffrn_reflns_limit_k_min -14
_diffrn_reflns_limit_l_max 6
_diffrn_reflns_limit_l_min 0
_diffrn_reflns_number 1808
_diffrn_reflns_point_group_measured_fraction_full 0.901
_diffrn_reflns_point_group_measured_fraction_max 0.901
_diffrn_reflns_theta_full 19.983
_diffrn_reflns_theta_max 19.983
_diffrn_reflns_theta_min 2.769
_diffrn_source 'fine-focus sealed tube'
_exptl_absorpt_coefficient_mu 1.161
_exptl_absorpt_correction_T_max 0.745159
_exptl_absorpt_correction_T_min 0.548498
_exptl_absorpt_correction_type multi-scan
_exptl_absorpt_process_details 'SADABS V2012/1 (Bruker AXS Inc.)'
_exptl_crystal_colour brown
_exptl_crystal_density_diffrn 1.697
_exptl_crystal_description 'block crystal'
_exptl_crystal_F_000 600
_exptl_crystal_size_max 0.03
_exptl_crystal_size_mid 0.02
_exptl_crystal_size_min 0.02
_refine_diff_density_max 1.674
_refine_diff_density_min -0.719
_refine_diff_density_rms 0.176
_refine_ls_extinction_method none
_refine_ls_goodness_of_fit_ref 1.114
_refine_ls_hydrogen_treatment constr
_refine_ls_matrix_type full
_refine_ls_number_parameters 60
_refine_ls_number_reflns 510
_refine_ls_number_restraints 29
_refine_ls_restrained_S_all 1.085
_refine_ls_R_factor_all 0.1899
_refine_ls_R_factor_gt 0.1269
_refine_ls_shift/su_max 0.000
_refine_ls_shift/su_mean 0.000
_refine_ls_structure_factor_coef Fsqd
_refine_ls_weighting_details 'w=1/[\s^2^(Fo^2^)+(0.2000P)^2^] where P=(Fo^2^+2Fc^2^)/3'
_refine_ls_weighting_scheme calc
_refine_ls_wR_factor_gt 0.3122
_refine_ls_wR_factor_ref 0.3406
_reflns_Friedel_coverage 0.000
_reflns_number_gt 264
_reflns_number_total 510
_reflns_threshold_expression 'I > 2\s(I)'
_cod_data_source_file c8dt01185k2.cif
_cod_data_source_block Mn-CFA-6
_cod_depositor_comments 'Adding full bibliography for 7046595.cif.'
_cod_database_code 7046595
_shelx_shelxl_version_number 2016/6
_shelx_space_group_comment
;
The symmetry employed for this shelxl refinement is uniquely defined
by the following loop, which should always be used as a source of
symmetry information in preference to the above space-group names.
They are only intended as comments.
;

loop_
_space_group_symop_operation_xyz
'x, y, z'
'-x, y, -z'
'x+1/2, y+1/2, z'
'-x+1/2, y+1/2, -z'
'-x, -y, -z'
'x, -y, z'
'-x+1/2, -y+1/2, -z'
'x+1/2, -y+1/2, z'

loop_
_atom_site_label
_atom_site_type_symbol
_atom_site_fract_x
_atom_site_fract_y
_atom_site_fract_z
_atom_site_U_iso_or_equiv
_atom_site_adp_type
_atom_site_occupancy
_atom_site_site_symmetry_order
_atom_site_calc_flag
_atom_site_refinement_flags_posn
_atom_site_refinement_flags_adp
_atom_site_refinement_flags_occupancy
Mn1 Mn 0.000000 0.000000 0.000000 0.055(3) Uani 1 4 d S T P
Mn2 Mn 0.000000 0.000000 0.500000 0.058(3) Uani 1 4 d S TU P
O1 O 0.1041(14) 0.000000 0.373(4) 0.067(7) Uani 1 2 d S TU P
H1O H 0.185321 0.000000 0.450464 0.080 Uiso 1 2 calc R U P
N1 N 0.0937(14) 0.0975(12) -0.058(4) 0.065(5) Uani 1 1 d . U .
N2 N 0.0951(14) 0.0981(11) 0.750(3) 0.050(5) Uani 1 1 d . . .
C1 C 0.1691(16) 0.1664(13) -0.250(4) 0.056(5) Uani 1 1 d . U .
H1 H 0.189534 0.181116 -0.367097 0.067 Uiso 1 1 calc R U .
C3 C 0.2075(16) 0.2090(13) -0.044(4) 0.058(5) Uani 1 1 d . U .
C2 C 0.1619(16) 0.1643(13) 0.071(4) 0.056(4) Uani 1 1 d . U .
H2 H 0.174898 0.177121 0.220346 0.067 Uiso 1 1 calc R U .

loop_
_atom_site_aniso_label
_atom_site_aniso_U_11
_atom_site_aniso_U_22
_atom_site_aniso_U_33
_atom_site_aniso_U_23
_atom_site_aniso_U_13
_atom_site_aniso_U_12
Mn1 0.048(4) 0.075(5) 0.047(6) 0.000 0.024(4) 0.000
Mn2 0.044(4) 0.044(4) 0.078(7) 0.000 0.017(4) 0.000
O1 0.025(9) 0.078(13) 0.080(17) 0.000 0.006(10) 0.000
N1 0.058(9) 0.068(10) 0.076(13) 0.002(9) 0.036(9) -0.005(6)
N2 0.056(10) 0.068(12) 0.031(15) -0.013(10) 0.023(9) 0.005(9)
C1 0.060(9) 0.066(11) 0.058(12) 0.008(9) 0.040(9) -0.006(9)
C3 0.062(8) 0.069(10) 0.059(12) 0.007(8) 0.042(8) -0.005(7)
C2 0.056(8) 0.066(9) 0.062(12) 0.006(8) 0.042(8) -0.007(6)

loop_
_atom_type_symbol
_atom_type_description
_atom_type_scat_dispersion_real
_atom_type_scat_dispersion_imag
_atom_type_scat_source
C C 0.0033 0.0016 'International Tables Vol C Tables 4.2.6.8 and 6.1.1.4'
H H 0.0000 0.0000 'International Tables Vol C Tables 4.2.6.8 and 6.1.1.4'
N N 0.0061 0.0033 'International Tables Vol C Tables 4.2.6.8 and 6.1.1.4'
O O 0.0106 0.0060 'International Tables Vol C Tables 4.2.6.8 and 6.1.1.4'
Mn Mn 0.3368 0.7283 'International Tables Vol C Tables 4.2.6.8 and 6.1.1.4'

loop_
_geom_angle_atom_site_label_1
_geom_angle_atom_site_label_2
_geom_angle_atom_site_label_3
_geom_angle
_geom_angle_site_symmetry_1
_geom_angle_site_symmetry_3
N1 Mn1 N1 89.3(10) 5 6
N1 Mn1 N1 90.7(10) 5 2
N1 Mn1 N1 180.0(15) 6 2
N1 Mn1 N1 180.0 5 .
N1 Mn1 N1 90.7(10) 6 .
N1 Mn1 N1 89.3(10) 2 .
N1 Mn1 O1 85.1(8) 5 .
N1 Mn1 O1 94.9(8) 6 .
N1 Mn1 O1 85.1(8) 2 .
N1 Mn1 O1 94.9(8) . .
N1 Mn1 O1 94.9(8) 5 5
N1 Mn1 O1 85.1(8) 6 5
N1 Mn1 O1 94.9(8) 2 5
N1 Mn1 O1 85.1(8) . 5
O1 Mn1 O1 180.0 . 5
O1 Mn2 O1 180.0 . 5_556
O1 Mn2 N2 86.2(7) . 5_556
O1 Mn2 N2 93.8(7) 5_556 5_556
O1 Mn2 N2 93.8(7) . 6
O1 Mn2 N2 86.2(7) 5_556 6
N2 Mn2 N2 95.4(10) 5_556 6
O1 Mn2 N2 86.2(7) . 2_556
O1 Mn2 N2 93.8(7) 5_556 2_556
N2 Mn2 N2 84.6(10) 5_556 2_556
N2 Mn2 N2 180.0 6 2_556
O1 Mn2 N2 93.8(7) . .
O1 Mn2 N2 86.2(7) 5_556 .
N2 Mn2 N2 180.0 5_556 .
N2 Mn2 N2 84.6(10) 6 .
N2 Mn2 N2 95.4(10) 2_556 .
Mn2 O1 Mn1 106.9(7) . .
N2 N1 C2 110.0(19) 1_554 .
N2 N1 Mn1 117.3(15) 1_554 .
C2 N1 Mn1 133(2) . .
N1 N2 C1 107.8(18) 1_556 1_556
N1 N2 Mn2 121.2(14) 1_556 .
C1 N2 Mn2 130.9(17) 1_556 .
N2 C1 C3 106.5(19) 1_554 .
C2 C3 C1 107(2) . .
C2 C3 C3 126(3) . 7
C1 C3 C3 128(2) . 7
C3 C2 N1 109(2) . .

loop_
_geom_bond_atom_site_label_1
_geom_bond_atom_site_label_2
_geom_bond_distance
_geom_bond_site_symmetry_2
Mn1 N1 2.017(19) 5
Mn1 N1 2.017(19) 6
Mn1 N1 2.017(19) 2
Mn1 N1 2.017(19) .
Mn1 O1 2.25(2) .
Mn1 O1 2.25(2) 5
Mn2 O1 1.87(2) .
Mn2 O1 1.87(2) 5_556
Mn2 N2 2.143(17) 5_556
Mn2 N2 2.143(17) 6
Mn2 N2 2.143(17) 2_556
Mn2 N2 2.143(17) .
N1 N2 1.29(2) 1_554
N1 C2 1.35(3) .
N2 C1 1.39(2) 1_556
C1 C3 1.39(3) .
C3 C2 1.32(3) .
C3 C3 1.56(4) 7
